data_7707531
loop_
_publ_author_name
'Yao, Kezi'
'Karunanithy, Gogulan'
'Howarth, Alison'
'Holdship, Philip'
'Thompson, Amber L.'
'Christensen, Kirsten E.'
'Baldwin, Andrew J.'
'Faulkner, Stephen'
'Farrer, Nicola J.'

_publ_section_title
;
 Cell-permeable lanthanide-platinum(IV) anti-cancer prodrugs.
;
_journal_issue 25
_journal_name_full 'Dalton transactions (Cambridge, England : 2003)'
_journal_page_first 8761
_journal_page_last 8767
_journal_paper_doi 10.1039/d1dt01688a
_journal_volume 50
_journal_year 2021
_chemical_formula_moiety 'C23 H35 Eu1 N6 O11 Pt1, 12.5(H2 O)'
_chemical_formula_sum 'C23 H60 Eu N6 O23.5 Pt'
_chemical_formula_weight 1143.81
_chemical_melting_point ?
_space_group_IT_number 60
_space_group_name_Hall '-P 2n 2ab'
_space_group_name_H-M_alt 'P b c n'
_symmetry_cell_setting orthorhombic
_symmetry_space_group_name_Hall '-P 2n 2ab'
_symmetry_space_group_name_H-M 'P b c n'
_atom_sites_solution_hydrogens difmap
_atom_sites_solution_primary other
_audit_creation_date 2019-10-19
_audit_creation_method 'CRYSTALS_ver_14.61_build_7285 '
_audit_update_record
;
2021-03-24 deposited with the CCDC.	2021-05-25 downloaded from the CCDC.
;
_cell_angle_alpha 90
_cell_angle_beta 90
_cell_angle_gamma 90
_cell_formula_units_Z 8
_cell_length_a 22.1561(1)
_cell_length_b 18.9237(1)
_cell_length_c 19.3441(1)
_cell_measurement_reflns_used 21810
_cell_measurement_temperature 150
_cell_measurement_theta_max 76.03
_cell_measurement_theta_min 3.79
_cell_volume 8110.51(7)
_computing_cell_refinement
; 
 CrysAlisPro (Rigaku Oxford Diffraction, 2017) 
;
_computing_data_collection 'SuperNova, (Oxford Diffraction, 2010)'
_computing_data_reduction
; 
 CrysAlisPro (Rigaku Oxford Diffraction, 2017) 
;
_computing_molecular_graphics 'CAMERON (Watkin et al., 1996)'
_computing_publication_material 'CRYSTALS (Betteridge et al., 2003)'
_computing_structure_refinement 'CRYSTALS (Betteridge et al., 2003)'
_computing_structure_solution 'Superflip (Palatinus & Chapuis, 2007)'
_diffrn_ambient_temperature 150
_diffrn_measured_fraction_theta_full 0.997
_diffrn_measured_fraction_theta_max 0.993
_diffrn_measurement_device Area
_diffrn_measurement_device_type 'Oxford Diffraction SuperNova'
_diffrn_measurement_method \w
_diffrn_radiation_monochromator 'focussing mirrors'
_diffrn_radiation_type 'Cu K\a'
_diffrn_radiation_wavelength 1.54184
_diffrn_reflns_av_R_equivalents 0.036
_diffrn_reflns_av_unetI/netI 0.046
_diffrn_reflns_limit_h_max 27
_diffrn_reflns_limit_h_min -27
_diffrn_reflns_limit_k_max 20
_diffrn_reflns_limit_k_min -23
_diffrn_reflns_limit_l_max 23
_diffrn_reflns_limit_l_min -23
_diffrn_reflns_number 47882
_diffrn_reflns_theta_full 74.717
_diffrn_reflns_theta_max 76.242
_diffrn_reflns_theta_min 3.829
_diffrn_standards_number 0
_exptl_absorpt_coefficient_mu 18.119
_exptl_absorpt_correction_T_max 0.04823
_exptl_absorpt_correction_T_min 0.00242
_exptl_absorpt_correction_type sphere
_exptl_absorpt_process_details
;
CrysAlisPro 1.171.39.46 (Rigaku Oxford Diffraction, 2018)
Spherical absorption correction
 using equivalent radius and absorption coefficient.
Empirical absorption correction using spherical harmonics,
 implemented in SCALE3 ABSPACK scaling algorithm.
;
_exptl_crystal_colour clear_pale_colourless
_exptl_crystal_density_diffrn 1.873
_exptl_crystal_density_meas ?
_exptl_crystal_density_method 'not measured'
_exptl_crystal_description block
_exptl_crystal_F_000 4552
_exptl_crystal_size_max 0.21
_exptl_crystal_size_mid 0.15
_exptl_crystal_size_min 0.14
_exptl_crystal_size_rad 0.16
_refine_diff_density_max 4.76
_refine_diff_density_min -1.11
_refine_ls_extinction_method None
_refine_ls_goodness_of_fit_ref 0.9995
_refine_ls_hydrogen_treatment constr
_refine_ls_matrix_type full
_refine_ls_number_parameters 517
_refine_ls_number_reflns 8403
_refine_ls_number_restraints 0
_refine_ls_R_factor_all 0.0869
_refine_ls_R_factor_gt 0.0853
_refine_ls_shift/su_max 0.0019599
_refine_ls_shift/su_mean 0.0000974
_refine_ls_structure_factor_coef Fsqd
_refine_ls_weighting_details
;
 Method= Modified Sheldrick 
 w=1/[\s^2^(F^2^) + ( 0.19P)^2^ + 0.80P] 
 ,where P=(max(Fo^2^,0) + 2Fc^2^)/3 
;
_refine_ls_weighting_scheme calc
_refine_ls_wR_factor_all 0.2057
_refine_ls_wR_factor_gt 0.2000
_refine_ls_wR_factor_ref 0.2057
_reflns_limit_h_max 27
_reflns_limit_h_min 0
_reflns_limit_k_max 23
_reflns_limit_k_min 0
_reflns_limit_l_max 23
_reflns_limit_l_min 0
_reflns_number_gt 7889
_reflns_number_total 8432
_reflns_threshold_expression I>2.0\s(I)
_oxford_diffrn_Wilson_B_factor 4.53
_oxford_diffrn_Wilson_scale 2.83
_oxford_refine_ls_r_factor_ref 0.0869
_oxford_refine_ls_scale 0.918(5)
_oxford_reflns_number_all 8403
_oxford_structure_analysis_title 7184
_cod_data_source_file d1dt01688a2.cif
_cod_data_source_block 2Eu
_cod_depositor_comments
;
The following automatic conversions were performed:

data item '_chemical_melting_point' value 'not measured' was changed
to '?' -- the value is undefined or not given.

data item '_exptl_crystal_density_meas' value 'not measured' was
changed to '?' -- the value is perceived as not measured.

Automatic conversion script
Id: cif_fix_values 7556 2019-12-06 15:28:31Z antanas 

 Adding full bibliography for 7707531.cif.
;
_cod_original_cell_volume 8110.50(7)
_cod_original_sg_symbol_H-M 'P b c n '
_cod_original_formula_sum 'C23 H60 Eu1 N6 O23.50 Pt1'
_cod_database_code 7707531
_oxdiff_exptl_absorpt_empirical_full_min 0.668
_oxdiff_exptl_absorpt_empirical_full_max 2.096
_oxdiff_exptl_absorpt_empirical_details
;
Empirical correction (ABSPACK) includes:
- Absorption correction using spherical harmonics
- Frame scaling
;
_oxford_refine_reflns_threshold_expression_ref I>-10.0\s(I)

loop_
_symmetry_equiv_pos_as_xyz
x,y,z
-x,-y,-z
x,-y,z+1/2
-x,y,-z+1/2
-x+1/2,-y+1/2,z+1/2
x+1/2,y+1/2,-z+1/2
x+1/2,-y+1/2,-z
-x+1/2,y+1/2,z

loop_
_atom_site_label
_atom_site_type_symbol
_atom_site_fract_x
_atom_site_fract_y
_atom_site_fract_z
_atom_site_U_iso_or_equiv
_atom_site_occupancy
_atom_site_adp_type
_atom_site_refinement_flags_posn
_atom_site_refinement_flags_adp
_atom_site_refinement_flags_occupancy
_atom_site_disorder_assembly
_atom_site_disorder_group
_atom_site_attached_hydrogens
Eu1 Eu 0.330766(16) 0.840310(19) 0.43374(2) 0.0543 1.0000 Uani . . . . . .
Pt1 Pt 0.460525(11) 0.327486(14) 0.508371(16) 0.0576 1.0000 Uani . . . . . .
N1 N 0.3470(3) 0.7458(3) 0.3315(3) 0.0645 1.0000 Uani . . . . . .
N2 N 0.2312(3) 0.7680(3) 0.4058(3) 0.0683 1.0000 Uani . . . . . .
N3 N 0.2462(2) 0.9244(3) 0.3876(4) 0.0657 1.0000 Uani . . . . . .
N4 N 0.3627(2) 0.9002(3) 0.3148(3) 0.0654 1.0000 Uani . . . . . .
N9 N 0.4990(3) 0.2408(4) 0.4686(5) 0.0829 1.0000 Uani . . . . . .
N10 N 0.4360(3) 0.2763(3) 0.5957(3) 0.0684 1.0000 Uani . . . . . .
O1 O 0.3457(2) 0.7187(3) 0.4712(2) 0.0635 1.0000 Uani . . . . . .
O2 O 0.2585(2) 0.8441(3) 0.5235(3) 0.0667 1.0000 Uani . . . . . .
O3 O 0.3487(2) 0.9614(2) 0.4579(3) 0.0656 1.0000 Uani . . . . . .
O4 O 0.4359(2) 0.8327(2) 0.4099(3) 0.0645 1.0000 Uani . . . . . .
O5 O 0.3859(2) 0.8426(3) 0.5439(3) 0.0702 1.0000 Uani . . . . . .
O6 O 0.4220(2) 0.4109(2) 0.5519(2) 0.0639 1.0000 Uani . . . . . .
O7 O 0.4840(2) 0.3786(3) 0.4215(2) 0.0626 1.0000 Uani . . . . . .
O8 O 0.4921(2) 0.4696(3) 0.3526(2) 0.0670 1.0000 Uani . . . . . .
O9 O 0.1927(2) 0.7881(4) 0.5889(3) 0.0809 1.0000 Uani . . . . . .
O10 O 0.3153(3) 1.0691(3) 0.4787(5) 0.0968 1.0000 Uani . . . . . .
O11 O 0.5178(2) 0.8687(5) 0.3565(4) 0.0959 1.0000 Uani . . . . . .
C1 C 0.2883(4) 0.7181(4) 0.3070(4) 0.0735 1.0000 Uani . . . . . .
C2 C 0.2450(3) 0.7029(4) 0.3635(4) 0.0719 1.0000 Uani . . . . . .
C3 C 0.1892(3) 0.8132(4) 0.3659(5) 0.0720 1.0000 Uani . . . . . .
C4 C 0.1852(3) 0.8874(4) 0.3922(5) 0.0751 1.0000 Uani . . . . . .
C5 C 0.2568(3) 0.9461(4) 0.3154(4) 0.0720 1.0000 Uani . . . . . .
C6 C 0.3232(3) 0.9640(4) 0.3014(4) 0.0713 1.0000 Uani . . . . . .
C7 C 0.3572(3) 0.8511(5) 0.2556(4) 0.0718 1.0000 Uani . . . . . .
C8 C 0.3806(3) 0.7790(4) 0.2722(3) 0.0696 1.0000 Uani . . . . . .
C11 C 0.3835(3) 0.6877(4) 0.3596(3) 0.0650 1.0000 Uani . . . . . .
C12 C 0.3698(3) 0.6712(3) 0.4350(3) 0.0570 1.0000 Uani . . . . . .
C13 C 0.3853(2) 0.6040(3) 0.4643(3) 0.0534 1.0000 Uani . . . . . .
C14 C 0.4186(2) 0.5549(3) 0.4267(3) 0.0517 1.0000 Uani . . . . . .
C15 C 0.4345(2) 0.4890(3) 0.4539(3) 0.0527 1.0000 Uani . . . . . .
C16 C 0.4137(3) 0.4708(3) 0.5211(3) 0.0565 1.0000 Uani . . . . . .
C17 C 0.3801(3) 0.5217(4) 0.5588(3) 0.0606 1.0000 Uani . . . . . .
C18 C 0.3667(3) 0.5867(3) 0.5320(3) 0.0562 1.0000 Uani . . . . . .
C19 C 0.4725(3) 0.4438(3) 0.4071(3) 0.0554 1.0000 Uani . . . . . .
C21 C 0.2039(4) 0.7477(4) 0.4735(5) 0.0723 1.0000 Uani . . . . . .
C22 C 0.2196(3) 0.7975(4) 0.5333(4) 0.0650 1.0000 Uani . . . . . .
C23 C 0.2462(3) 0.9869(4) 0.4338(4) 0.0702 1.0000 Uani . . . . . .
C24 C 0.3082(3) 1.0074(4) 0.4577(5) 0.0703 1.0000 Uani . . . . . .
C25 C 0.4252(3) 0.9237(4) 0.3241(4) 0.0680 1.0000 Uani . . . . . .
C26 C 0.4633(3) 0.8707(5) 0.3656(4) 0.0697 1.0000 Uani . . . . . .
O31 O 0.3317(4) 0.8134(8) 0.6739(6) 0.1323 1.0000 Uani . . . . . .
O32 O 0.2366(4) 0.9150(5) 0.6636(5) 0.1174 1.0000 Uani . . . . . .
O33 O 0.1410(3) 0.9506(3) 0.7459(4) 0.0844 1.0000 Uani . . . . . .
O34 O 0.0890(3) 1.0850(4) 0.7232(3) 0.0906 1.0000 Uani . . . . . .
O35 O 0.2010(9) 1.1700(6) 0.6799(8) 0.1719 1.0000 Uani . . . . . .
O36 O 0.2725(5) 1.0557(8) 0.6264(5) 0.1385 1.0000 Uani . . . . . .
O37 O 0.0383(2) 0.8871(4) 0.6962(3) 0.0789 1.0000 Uani . . . . . .
O41 O 0.4784(9) 0.9425(8) 0.5455(16) 0.1024 0.56(7) Uani . . P 2 1 .
O42 O 0.4360(8) 0.9924(14) 0.6679(10) 0.2229 1.0000 Uani . . . . . .
O43 O 0.5009(12) 0.9096(14) 0.7755(12) 0.1398 0.5000 Uani . . . 3 -1 .
O44 O 0.5888(5) 0.8291(6) 0.7147(7) 0.1245 1.0000 Uani . . . . . .
O45 O 0.5826(6) 0.8691(7) 0.5776(7) 0.1096 0.71(2) Uani . . P 4 1 .
O46 O 0.5404(5) 0.6961(7) 0.7008(6) 0.1230 1.0000 Uani . . . . . .
O141 O 0.4741(9) 0.9405(11) 0.585(3) 0.1006 0.44(7) Uani . . P 2 2 .
O145 O 0.5645(8) 0.8975(15) 0.5004(13) 0.0922 0.29(2) Uani . . P 4 2 .
H11 H 0.2707 0.7521 0.2770 0.0884 1.0000 Uiso R . . . . .
H12 H 0.2955 0.6756 0.2822 0.0884 1.0000 Uiso R . . . . .
H21 H 0.2618 0.6679 0.3929 0.0865 1.0000 Uiso R . . . . .
H22 H 0.2085 0.6857 0.3439 0.0865 1.0000 Uiso R . . . . .
H31 H 0.2025 0.8145 0.3192 0.0871 1.0000 Uiso R . . . . .
H32 H 0.1501 0.7927 0.3680 0.0871 1.0000 Uiso R . . . . .
H41 H 0.1725 0.8867 0.4390 0.0907 1.0000 Uiso R . . . . .
H42 H 0.1567 0.9128 0.3652 0.0907 1.0000 Uiso R . . . . .
H51 H 0.2331 0.9868 0.3059 0.0872 1.0000 Uiso R . . . . .
H52 H 0.2449 0.9088 0.2855 0.0872 1.0000 Uiso R . . . . .
H61 H 0.3353 1.0015 0.3309 0.0861 1.0000 Uiso R . . . . .
H62 H 0.3275 0.9781 0.2545 0.0861 1.0000 Uiso R . . . . .
H71 H 0.3796 0.8697 0.2179 0.0867 1.0000 Uiso R . . . . .
H72 H 0.3159 0.8475 0.2430 0.0867 1.0000 Uiso R . . . . .
H81 H 0.4221 0.7824 0.2841 0.0840 1.0000 Uiso R . . . . .
H82 H 0.3763 0.7498 0.2325 0.0840 1.0000 Uiso R . . . . .
H111 H 0.4249 0.7003 0.3558 0.0780 1.0000 Uiso R . . . . .
H112 H 0.3760 0.6465 0.3329 0.0780 1.0000 Uiso R . . . . .
H141 H 0.4309 0.5666 0.3811 0.0626 1.0000 Uiso R . . . . .
H171 H 0.3666 0.5103 0.6041 0.0734 1.0000 Uiso R . . . . .
H181 H 0.3450 0.6201 0.5589 0.0680 1.0000 Uiso R . . . . .
H211 H 0.1613 0.7472 0.4682 0.0876 1.0000 Uiso R . . . . .
H212 H 0.2175 0.7016 0.4850 0.0876 1.0000 Uiso R . . . . .
H231 H 0.2292 1.0257 0.4094 0.0847 1.0000 Uiso R . . . . .
H232 H 0.2221 0.9766 0.4731 0.0847 1.0000 Uiso R . . . . .
H251 H 0.4249 0.9677 0.3478 0.0821 1.0000 Uiso R . . . . .
H252 H 0.4431 0.9296 0.2799 0.0821 1.0000 Uiso R . . . . .
H91 H 0.4781 0.2007 0.4858 0.0998 1.0000 Uiso R . . . . .
H92 H 0.5407 0.2351 0.4790 0.0998 1.0000 Uiso R . . . . .
H93 H 0.4949 0.2428 0.4198 0.0998 1.0000 Uiso R . . . . .
H101 H 0.3930 0.2802 0.5940 0.0740 1.0000 Uiso R . . . . .
H102 H 0.4513 0.2990 0.6363 0.0740 1.0000 Uiso R . . . . .
H103 H 0.4484 0.2283 0.5958 0.0740 1.0000 Uiso R . . . . .
H53 H 0.3673 0.8331 0.5874 0.0780 1.0000 Uiso R . . . . .
H54 H 0.4165 0.8774 0.5496 0.0780 1.0000 Uiso R . . . . .
H311 H 0.3565 0.8209 0.7132 0.1583 1.0000 Uiso R . . . . .
H312 H 0.3004 0.8478 0.6732 0.1583 1.0000 Uiso R . . . . .
H321 H 0.2449 0.9584 0.6408 0.1411 1.0000 Uiso R . . . . .
H322 H 0.2223 0.8815 0.6310 0.1411 1.0000 Uiso R . . . . .
H331 H 0.1052 0.9291 0.7288 0.0951 1.0000 Uiso R . . . . .
H332 H 0.1742 0.9380 0.7173 0.0943 1.0000 Uiso R . . . . .
H341 H 0.1106 1.0431 0.7342 0.1087 1.0000 Uiso R . . . . .
H342 H 0.0542 1.0732 0.6968 0.1087 1.0000 Uiso R . . . . .
H351 H 0.1899 1.2184 0.6788 0.2043 1.0000 Uiso R . . . . .
H352 H 0.1674 1.1424 0.6939 0.2043 1.0000 Uiso R . . . . .
H361 H 0.2847 1.0597 0.5804 0.1527 1.0000 Uiso R . . . . .
H362 H 0.2465 1.0917 0.6455 0.1527 1.0000 Uiso R . . . . .
H371 H 0.0236 0.9329 0.6810 0.0882 1.0000 Uiso R . . . . .
H372 H 0.0176 0.8729 0.7374 0.0873 0.5000 Uiso R . . 1 1 .
H373 H 0.0688 0.8604 0.6736 0.0949 0.5000 Uiso R . . 1 2 .
H411 H 0.4650 0.9598 0.5890 0.1239 0.56(7) Uiso R . P 2 1 .
H412 H 0.4925 0.9807 0.5181 0.1239 0.56(7) Uiso R . P 2 1 .
H431 H 0.5303 0.8804 0.7543 0.1421 0.5000 Uiso R . . 3 -1 .
H432 H 0.4649 0.8774 0.7791 0.1421 0.5000 Uiso R . . 3 -1 .
H441 H 0.5892 0.8471 0.6689 0.1495 1.0000 Uiso R . . . . .
H442 H 0.5733 0.7823 0.7144 0.1495 1.0000 Uiso R . . . . .
H451 H 0.6171 0.8907 0.5573 0.1308 0.71(2) Uiso R . P 4 1 .
H452 H 0.5475 0.8953 0.5657 0.1308 0.71(2) Uiso R . P 4 1 .
H461 H 0.5303 0.6737 0.6583 0.1498 1.0000 Uiso R . . . . .
H462 H 0.5112 0.6958 0.7368 0.1498 0.5(2) Uiso R . P 5 1 .
H463 H 0.5577 0.6618 0.7312 0.1498 0.5(2) Uiso R . P 5 2 .
H421 H 0.4550 1.0373 0.6649 0.2697 1.0000 Uiso R . . . . .
H422 H 0.4556 0.9646 0.7020 0.2697 1.0000 Uiso R . . . . .
H1451 H 0.6046 0.9085 0.5141 0.1111 0.29(2) Uiso R . P 4 2 .
H1452 H 0.5372 0.9120 0.5355 0.1111 0.29(2) Uiso R . P 4 2 .
H1411 H 0.4883 0.9403 0.6315 0.1192 0.44(7) Uiso R . P 2 2 .
H1412 H 0.4926 0.9781 0.5605 0.1192 0.44(7) Uiso R . P 2 2 .

loop_
_atom_site_aniso_label
_atom_site_aniso_U_11
_atom_site_aniso_U_22
_atom_site_aniso_U_33
_atom_site_aniso_U_23
_atom_site_aniso_U_13
_atom_site_aniso_U_12
Eu1 0.0512(3) 0.0500(2) 0.0617(3) -0.00218(12) 0.00469(13) 0.00594(11)
Pt1 0.0517(2) 0.0533(2) 0.0677(2) 0.00214(9) -0.00632(9) 0.00222(8)
N1 0.073(3) 0.059(3) 0.061(3) -0.000(2) -0.002(2) 0.013(2)
N2 0.065(3) 0.064(3) 0.076(3) -0.005(2) 0.006(2) -0.002(2)
N3 0.053(3) 0.059(3) 0.084(4) -0.007(2) 0.001(2) 0.010(2)
N4 0.048(2) 0.074(3) 0.074(3) 0.011(2) 0.001(2) 0.005(2)
N9 0.079(4) 0.065(3) 0.105(5) 0.006(3) 0.011(3) 0.021(3)
N10 0.059(3) 0.068(3) 0.078(3) 0.012(3) -0.009(2) 0.004(2)
O1 0.073(2) 0.058(2) 0.059(2) -0.0009(18) 0.0048(19) 0.011(2)
O2 0.069(3) 0.059(2) 0.072(3) -0.006(2) 0.012(2) 0.0036(19)
O3 0.060(2) 0.055(2) 0.081(3) -0.004(2) 0.002(2) 0.0006(18)
O4 0.059(2) 0.070(3) 0.065(3) 0.0031(18) 0.001(2) 0.0140(18)
O5 0.059(2) 0.082(3) 0.070(3) -0.012(2) 0.003(2) 0.004(2)
O6 0.087(3) 0.050(2) 0.0549(19) 0.0005(16) 0.0084(19) 0.0058(19)
O7 0.065(2) 0.058(2) 0.064(2) 0.0018(18) 0.0007(18) 0.0070(18)
O8 0.073(3) 0.067(2) 0.061(2) 0.0034(18) 0.0078(19) 0.015(2)
O9 0.066(3) 0.109(4) 0.068(3) 0.007(3) 0.008(2) -0.004(3)
O10 0.077(3) 0.059(3) 0.155(7) -0.025(3) 0.007(4) -0.001(3)
O11 0.055(3) 0.136(6) 0.097(4) 0.030(4) 0.010(3) 0.022(3)
C1 0.078(4) 0.070(4) 0.072(4) -0.005(3) -0.007(3) 0.016(3)
C2 0.070(4) 0.060(3) 0.086(4) -0.005(3) -0.008(3) 0.002(3)
C3 0.053(3) 0.070(4) 0.093(5) -0.007(3) 0.003(3) 0.000(3)
C4 0.052(3) 0.068(4) 0.106(5) -0.011(4) 0.001(3) 0.009(3)
C5 0.066(3) 0.065(3) 0.085(4) 0.002(3) -0.006(3) 0.016(3)
C6 0.065(3) 0.066(4) 0.082(4) 0.014(3) 0.002(3) 0.006(3)
C7 0.065(4) 0.082(4) 0.068(4) 0.010(3) 0.003(3) 0.008(3)
C8 0.068(3) 0.082(4) 0.059(3) -0.004(3) 0.005(2) 0.012(3)
C11 0.078(4) 0.058(3) 0.059(3) -0.001(2) 0.002(3) 0.017(3)
C12 0.061(3) 0.049(3) 0.060(3) -0.0008(19) 0.002(2) 0.004(2)
C13 0.050(2) 0.054(3) 0.056(3) -0.004(2) -0.003(2) 0.001(2)
C14 0.048(2) 0.055(3) 0.052(2) -0.0018(19) -0.0024(18) -0.001(2)
C15 0.051(3) 0.051(2) 0.056(3) -0.003(2) -0.003(2) -0.002(2)
C16 0.062(3) 0.053(3) 0.054(2) -0.003(2) -0.003(2) -0.003(2)
C17 0.065(3) 0.062(3) 0.055(3) -0.003(2) 0.002(2) -0.003(3)
C18 0.058(3) 0.053(3) 0.058(3) -0.009(2) 0.004(2) -0.002(2)
C19 0.052(2) 0.056(3) 0.058(3) -0.003(2) -0.001(2) 0.002(2)
C21 0.070(4) 0.062(3) 0.085(4) -0.002(3) 0.016(3) -0.008(3)
C22 0.057(3) 0.068(3) 0.071(3) 0.002(3) 0.006(3) 0.008(3)
C23 0.064(4) 0.054(3) 0.093(5) -0.006(3) 0.010(3) 0.011(3)
C24 0.067(4) 0.058(3) 0.087(4) -0.009(3) 0.014(3) -0.003(3)
C25 0.049(3) 0.075(4) 0.080(4) 0.009(3) 0.005(3) 0.005(3)
C26 0.054(3) 0.086(5) 0.069(4) 0.008(3) 0.003(2) 0.009(3)
O31 0.110(6) 0.184(10) 0.103(6) 0.032(6) 0.004(5) 0.054(6)
O32 0.100(4) 0.128(6) 0.123(6) -0.044(5) -0.034(5) 0.025(4)
O33 0.081(3) 0.078(3) 0.095(4) 0.013(3) -0.023(3) -0.011(3)
O34 0.096(4) 0.090(4) 0.086(3) -0.023(3) -0.029(3) 0.022(3)
O35 0.263(18) 0.109(7) 0.144(10) -0.017(6) -0.112(12) 0.027(8)
O36 0.137(7) 0.178(10) 0.101(5) -0.023(6) -0.010(5) 0.011(7)
O37 0.078(3) 0.092(4) 0.067(3) 0.015(3) -0.005(2) -0.022(2)
O41 0.150(13) 0.079(7) 0.078(14) -0.006(6) 0.008(8) 0.018(8)
O42 0.170(13) 0.33(3) 0.171(13) -0.110(16) 0.051(11) -0.055(15)
O43 0.122(12) 0.161(17) 0.137(16) -0.023(12) 0.006(16) 0.030(14)
O44 0.127(7) 0.124(7) 0.122(7) -0.003(5) -0.011(6) -0.017(5)
O45 0.102(7) 0.098(8) 0.129(9) -0.026(6) -0.021(6) 0.007(6)
O46 0.123(7) 0.144(8) 0.102(6) -0.030(6) 0.001(4) -0.017(5)
O141 0.100(11) 0.085(10) 0.12(3) -0.014(11) -0.005(12) -0.022(8)
O145 0.041(8) 0.120(19) 0.116(16) -0.043(13) -0.006(7) -0.013(9)

loop_
_atom_type_symbol
_atom_type_scat_dispersion_real
_atom_type_scat_dispersion_imag
_atom_type_scat_Cromer_Mann_a1
_atom_type_scat_Cromer_Mann_b1
_atom_type_scat_Cromer_Mann_a2
_atom_type_scat_Cromer_Mann_b2
_atom_type_scat_Cromer_Mann_a3
_atom_type_scat_Cromer_Mann_b3
_atom_type_scat_Cromer_Mann_a4
_atom_type_scat_Cromer_Mann_b4
_atom_type_scat_Cromer_Mann_c
_atom_type_scat_source
C 0.0181 0.0091 2.3100 20.8439 1.0200 10.2075 1.5886 0.5687 0.8650 51.6512 0.2156 'International Tables Vol C 4.2.6.8 and 6.1.1.4'
H 0.0000 0.0000 0.4930 10.5109 0.3229 26.1257 0.1402 3.1424 0.0408 57.7998 0.0030 'International Tables Vol C 4.2.6.8 and 6.1.1.4'
Eu -8.9294 11.1857 24.6274 2.3879 19.0886 0.1942 13.7603 13.7546 2.9227 123.1740 2.5745 'International Tables Vol C 4.2.6.8 and 6.1.1.4'
N 0.0311 0.0180 12.2126 0.0057 3.1322 9.8933 2.0125 28.9975 1.1663 0.5826 -11.5290 'International Tables Vol C 4.2.6.8 and 6.1.1.4'
O 0.0492 0.0322 3.0485 13.2771 2.2868 5.7011 1.5463 0.3239 0.8670 32.9089 0.2508 'International Tables Vol C 4.2.6.8 and 6.1.1.4'
Pt -4.5932 6.9264 27.0059 1.5129 17.7639 8.8117 15.7131 0.4246 5.7837 38.6103 11.6883 'International Tables Vol C 4.2.6.8 and 6.1.1.4'

loop_
_geom_angle_atom_site_label_1
_geom_angle_site_symmetry_1
_geom_angle_atom_site_label_2
_geom_angle_site_symmetry_2
_geom_angle_atom_site_label_3
_geom_angle_site_symmetry_3
_geom_angle
_geom_angle_publ_flag
N1 . Eu1 . N2 . 67.60(19) yes
N1 . Eu1 . N3 . 104.43(19) yes
N2 . Eu1 . N3 . 69.40(18) yes
N1 . Eu1 . N4 . 67.16(18) yes
N2 . Eu1 . N4 . 105.36(19) yes
N3 . Eu1 . N4 . 68.64(19) yes
N1 . Eu1 . O1 . 64.70(16) yes
N2 . Eu1 . O1 . 71.69(19) yes
N3 . Eu1 . O1 . 140.69(18) yes
N4 . Eu1 . O1 . 128.61(17) yes
N1 . Eu1 . O2 . 130.61(19) yes
N2 . Eu1 . O2 . 66.49(19) yes
N3 . Eu1 . O2 . 75.3(2) yes
N4 . Eu1 . O2 . 143.35(18) yes
O1 . Eu1 . O2 . 84.38(16) yes
N1 . Eu1 . O3 . 139.81(18) yes
N2 . Eu1 . O3 . 132.71(18) yes
N3 . Eu1 . O3 . 66.41(18) yes
N4 . Eu1 . O3 . 73.36(19) yes
O1 . Eu1 . O3 . 146.26(18) yes
N1 . Eu1 . O4 . 71.70(19) yes
N2 . Eu1 . O4 . 138.07(18) yes
N3 . Eu1 . O4 . 132.24(18) yes
N4 . Eu1 . O4 . 66.30(16) yes
O1 . Eu1 . O4 . 82.39(17) yes
N1 . Eu1 . O5 . 125.65(17) yes
N2 . Eu1 . O5 . 126.84(19) yes
N3 . Eu1 . O5 . 129.92(19) yes
N4 . Eu1 . O5 . 127.62(18) yes
O1 . Eu1 . O5 . 72.00(18) yes
N1 . Eu1 . C11 . 24.13(16) yes
N2 . Eu1 . C11 . 76.35(18) yes
N3 . Eu1 . C11 . 127.85(19) yes
N4 . Eu1 . C11 . 84.64(18) yes
O1 . Eu1 . C11 . 44.16(16) yes
N1 . Eu1 . C21 . 86.2(2) yes
N2 . Eu1 . C21 . 24.8(2) yes
N3 . Eu1 . C21 . 78.37(19) yes
N4 . Eu1 . C21 . 129.4(2) yes
O1 . Eu1 . C21 . 63.76(19) yes
N1 . Eu1 . C22 . 111.95(19) yes
N2 . Eu1 . C22 . 50.02(19) yes
N3 . Eu1 . C22 . 79.04(19) yes
N4 . Eu1 . C22 . 145.60(16) yes
O1 . Eu1 . C22 . 71.87(16) yes
N1 . Eu1 . C23 . 128.74(18) yes
N2 . Eu1 . C23 . 87.82(19) yes
N3 . Eu1 . C23 . 25.17(19) yes
N4 . Eu1 . C23 . 78.21(19) yes
O1 . Eu1 . C23 . 149.20(18) yes
N1 . Eu1 . C25 . 76.43(19) yes
N2 . Eu1 . C25 . 129.03(19) yes
N3 . Eu1 . C25 . 86.85(18) yes
N4 . Eu1 . C25 . 24.72(17) yes
O1 . Eu1 . C25 . 123.05(17) yes
N1 . Eu1 . C26 . 72.6(2) yes
N2 . Eu1 . C26 . 139.1(2) yes
N3 . Eu1 . C26 . 113.5(2) yes
N4 . Eu1 . C26 . 48.55(17) yes
O1 . Eu1 . C26 . 99.46(19) yes
O2 . Eu1 . O3 . 86.57(17) yes
O2 . Eu1 . O4 . 143.90(19) yes
O3 . Eu1 . O4 . 86.11(17) yes
O2 . Eu1 . O5 . 72.52(18) yes
O3 . Eu1 . O5 . 74.27(18) yes
O4 . Eu1 . O5 . 71.47(18) yes
O2 . Eu1 . C11 . 124.32(17) yes
O3 . Eu1 . C11 . 146.95(18) yes
O4 . Eu1 . C11 . 62.23(18) yes
O5 . Eu1 . C11 . 102.01(17) yes
O2 . Eu1 . C21 . 44.71(19) yes
O3 . Eu1 . C21 . 126.33(18) yes
O4 . Eu1 . C21 . 145.28(18) yes
O5 . Eu1 . C21 . 103.0(2) yes
C11 . Eu1 . C21 . 86.69(19) yes
O2 . Eu1 . C22 . 18.68(19) yes
O3 . Eu1 . C22 . 104.67(18) yes
O4 . Eu1 . C22 . 147.89(17) yes
O5 . Eu1 . C22 . 82.33(18) yes
C11 . Eu1 . C22 . 107.35(18) yes
O2 . Eu1 . C23 . 66.12(19) yes
O3 . Eu1 . C23 . 45.05(18) yes
O4 . Eu1 . C23 . 126.75(18) yes
O5 . Eu1 . C23 . 105.28(19) yes
C11 . Eu1 . C23 . 152.70(18) yes
O2 . Eu1 . C25 . 150.29(18) yes
O3 . Eu1 . C25 . 64.36(18) yes
O4 . Eu1 . C25 . 45.48(16) yes
O5 . Eu1 . C25 . 103.22(18) yes
C11 . Eu1 . C25 . 85.38(18) yes
O2 . Eu1 . C26 . 154.1(2) yes
O3 . Eu1 . C26 . 76.0(2) yes
O4 . Eu1 . C26 . 18.76(18) yes
O5 . Eu1 . C26 . 84.24(19) yes
C11 . Eu1 . C26 . 70.9(2) yes
C21 . Eu1 . C22 . 26.57(19) yes
C21 . Eu1 . C23 . 87.96(19) yes
C22 . Eu1 . C23 . 77.35(18) yes
C21 . Eu1 . C25 . 153.7(2) yes
C22 . Eu1 . C25 . 164.97(17) yes
C23 . Eu1 . C25 . 87.68(18) yes
C21 . Eu1 . C26 . 157.5(2) yes
C22 . Eu1 . C26 . 165.77(18) yes
C23 . Eu1 . C26 . 110.9(2) yes
C25 . Eu1 . C26 . 26.72(17) yes
N9 . Pt1 . N10 . 92.5(3) yes
N9 . Pt1 . O6 . 177.3(3) yes
N10 . Pt1 . O6 . 84.9(2) yes
N9 . Pt1 . O7 . 87.9(3) yes
N10 . Pt1 . O7 . 179.4(2) yes
O6 . Pt1 . O7 . 94.81(18) yes
Eu1 . N1 . C1 . 110.7(4) yes
Eu1 . N1 . C8 . 110.4(4) yes
C1 . N1 . C8 . 109.8(6) yes
Eu1 . N1 . C11 . 107.4(4) yes
C1 . N1 . C11 . 109.7(6) yes
C8 . N1 . C11 . 108.8(5) yes
Eu1 . N2 . C2 . 111.2(4) yes
Eu1 . N2 . C3 . 109.3(4) yes
C2 . N2 . C3 . 108.4(6) yes
Eu1 . N2 . C21 . 107.0(5) yes
C2 . N2 . C21 . 110.4(6) yes
C3 . N2 . C21 . 110.6(6) yes
Eu1 . N3 . C4 . 109.6(4) yes
Eu1 . N3 . C5 . 112.2(4) yes
C4 . N3 . C5 . 108.9(6) yes
Eu1 . N3 . C23 . 106.2(4) yes
C4 . N3 . C23 . 109.4(6) yes
C5 . N3 . C23 . 110.4(6) yes
Eu1 . N4 . C6 . 109.5(4) yes
Eu1 . N4 . C7 . 112.3(4) yes
C6 . N4 . C7 . 108.8(6) yes
Eu1 . N4 . C25 . 105.9(4) yes
C6 . N4 . C25 . 109.1(6) yes
C7 . N4 . C25 . 111.3(6) yes
Pt1 . N9 . H91 . 108.1 no
Pt1 . N9 . H92 . 115.1 no
H91 . N9 . H92 . 108.0 no
Pt1 . N9 . H93 . 108.0 no
H91 . N9 . H93 . 109.5 no
H92 . N9 . H93 . 108.0 no
Pt1 . N10 . H101 . 101.7 no
Pt1 . N10 . H102 . 112.0 no
H101 . N10 . H102 . 110.3 no
Pt1 . N10 . H103 . 112.5 no
H101 . N10 . H103 . 111.2 no
H102 . N10 . H103 . 109.0 no
Eu1 . O1 . C12 . 124.6(4) yes
Eu1 . O2 . C22 . 124.0(5) yes
Eu1 . O3 . C24 . 123.5(4) yes
Eu1 . O4 . C26 . 124.3(4) yes
Eu1 . O5 . H53 . 123.2 no
Eu1 . O5 . H54 . 117.9 no
H53 . O5 . H54 . 109.5 no
Pt1 . O6 . C16 . 124.2(4) yes
Pt1 . O7 . C19 . 126.2(4) yes
N1 . C1 . C2 . 113.7(6) yes
N1 . C1 . H11 . 108.4 no
C2 . C1 . H11 . 108.5 no
N1 . C1 . H12 . 108.3 no
C2 . C1 . H12 . 108.5 no
H11 . C1 . H12 . 109.5 no
N2 . C2 . C1 . 111.9(6) yes
N2 . C2 . H21 . 108.9 no
C1 . C2 . H21 . 108.9 no
N2 . C2 . H22 . 108.9 no
C1 . C2 . H22 . 108.8 no
H21 . C2 . H22 . 109.5 no
N2 . C3 . C4 . 113.7(7) yes
N2 . C3 . H31 . 108.4 no
C4 . C3 . H31 . 108.4 no
N2 . C3 . H32 . 108.4 no
C4 . C3 . H32 . 108.4 no
H31 . C3 . H32 . 109.5 no
N3 . C4 . C3 . 111.1(5) yes
N3 . C4 . H41 . 109.1 no
C3 . C4 . H41 . 109.1 no
N3 . C4 . H42 . 109.1 no
C3 . C4 . H42 . 109.1 no
H41 . C4 . H42 . 109.5 no
N3 . C5 . C6 . 112.4(6) yes
N3 . C5 . H51 . 108.6 no
C6 . C5 . H51 . 108.6 no
N3 . C5 . H52 . 108.9 no
C6 . C5 . H52 . 108.8 no
H51 . C5 . H52 . 109.5 no
C5 . C6 . N4 . 110.5(6) yes
C5 . C6 . H61 . 109.4 no
N4 . C6 . H61 . 109.2 no
C5 . C6 . H62 . 109.1 no
N4 . C6 . H62 . 109.2 no
H61 . C6 . H62 . 109.5 no
N4 . C7 . C8 . 112.3(6) yes
N4 . C7 . H71 . 108.6 no
C8 . C7 . H71 . 108.8 no
N4 . C7 . H72 . 108.8 no
C8 . C7 . H72 . 108.9 no
H71 . C7 . H72 . 109.5 no
N1 . C8 . C7 . 111.9(5) yes
N1 . C8 . H81 . 108.8 no
C7 . C8 . H81 . 109.0 no
N1 . C8 . H82 . 108.9 no
C7 . C8 . H82 . 108.8 no
H81 . C8 . H82 . 109.5 no
N1 . C11 . Eu1 . 48.5(3) yes
N1 . C11 . C12 . 113.5(5) yes
Eu1 . C11 . C12 . 72.8(3) yes
N1 . C11 . H111 . 108.4 no
Eu1 . C11 . H111 . 98.6 no
C12 . C11 . H111 . 108.5 no
N1 . C11 . H112 . 108.5 no
Eu1 . C11 . H112 . 149.2 no
C12 . C11 . H112 . 108.5 no
H111 . C11 . H112 . 109.5 no
C11 . C12 . O1 . 118.1(6) yes
C11 . C12 . C13 . 120.8(5) yes
O1 . C12 . C13 . 121.1(6) yes
C12 . C13 . C14 . 120.8(5) yes
C12 . C13 . C18 . 120.2(5) yes
C14 . C13 . C18 . 119.1(5) yes
C13 . C14 . C15 . 122.1(5) yes
C13 . C14 . H141 . 119.0 no
C15 . C14 . H141 . 119.0 no
C14 . C15 . C16 . 118.6(5) yes
C14 . C15 . C19 . 115.0(5) yes
C16 . C15 . C19 . 126.4(5) yes
C15 . C16 . O6 . 126.0(6) yes
C15 . C16 . C17 . 118.3(6) yes
O6 . C16 . C17 . 115.6(5) yes
C16 . C17 . C18 . 122.0(6) yes
C16 . C17 . H171 . 119.0 no
C18 . C17 . H171 . 119.0 no
C13 . C18 . C17 . 119.8(5) yes
C13 . C18 . H181 . 120.1 no
C17 . C18 . H181 . 120.1 no
C15 . C19 . O7 . 121.7(5) yes
C15 . C19 . O8 . 118.9(5) yes
O7 . C19 . O8 . 119.4(5) yes
N2 . C21 . Eu1 . 48.2(3) yes
N2 . C21 . C22 . 114.4(6) yes
Eu1 . C21 . C22 . 70.5(4) yes
N2 . C21 . H211 . 108.1 no
Eu1 . C21 . H211 . 143.4 no
C22 . C21 . H211 . 108.2 no
N2 . C21 . H212 . 108.3 no
Eu1 . C21 . H212 . 105.3 no
C22 . C21 . H212 . 108.3 no
H211 . C21 . H212 . 109.5 no
C21 . C22 . O2 . 118.4(6) yes
C21 . C22 . O9 . 117.3(7) yes
O2 . C22 . O9 . 124.3(7) yes
C21 . C22 . Eu1 . 82.9(4) yes
O9 . C22 . Eu1 . 156.6(5) yes
N3 . C23 . Eu1 . 48.6(3) yes
N3 . C23 . C24 . 113.1(5) yes
Eu1 . C23 . C24 . 72.6(4) yes
N3 . C23 . H231 . 108.4 no
Eu1 . C23 . H231 . 149.5 no
C24 . C23 . H231 . 108.5 no
N3 . C23 . H232 . 108.6 no
Eu1 . C23 . H232 . 98.3 no
C24 . C23 . H232 . 108.7 no
H231 . C23 . H232 . 109.5 no
C23 . C24 . O3 . 118.6(6) yes
C23 . C24 . O10 . 117.2(7) yes
O3 . C24 . O10 . 124.1(8) yes
N4 . C25 . Eu1 . 49.4(3) yes
N4 . C25 . C26 . 112.7(6) yes
Eu1 . C25 . C26 . 73.0(4) yes
N4 . C25 . H251 . 108.6 no
Eu1 . C25 . H251 . 95.9 no
C26 . C25 . H251 . 108.8 no
N4 . C25 . H252 . 108.6 no
Eu1 . C25 . H252 . 151.8 no
C26 . C25 . H252 . 108.6 no
H251 . C25 . H252 . 109.5 no
C25 . C26 . O4 . 117.3(6) yes
C25 . C26 . O11 . 119.2(7) yes
O4 . C26 . O11 . 123.4(7) yes
C25 . C26 . Eu1 . 80.3(3) yes
O11 . C26 . Eu1 . 160.2(6) yes
H311 . O31 . H312 . 109.5 no
H321 . O32 . H322 . 109.5 no
H331 . O33 . H332 . 109.7 no
H341 . O34 . H342 . 109.5 no
H351 . O35 . H352 . 109.5 no
H361 . O36 . H362 . 118.6 no
H371 . O37 . H372 . 110.0 no
H371 . O37 . H373 . 125.0 no
H411 . O41 . H412 . 109.5 no
H421 . O42 . H422 . 109.5 no
H431 . O43 . H432 . 102.8 no
H441 . O44 . H442 . 109.5 no
H451 . O45 . H452 . 109.5 no
H461 . O46 . H462 . 118.0 no
H461 . O46 . H463 . 108.8 no
H1411 . O141 . H1412 . 109.5 no
H1451 . O145 . H1452 . 109.5 no
H462 4_656 H462 . O46 . 178.6 no

loop_
_geom_bond_atom_site_label_1
_geom_bond_site_symmetry_1
_geom_bond_atom_site_label_2
_geom_bond_site_symmetry_2
_geom_bond_distance
_geom_bond_publ_flag
Eu1 . N1 . 2.691(6) yes
Eu1 . N2 . 2.652(6) yes
Eu1 . N3 . 2.616(5) yes
Eu1 . N4 . 2.661(6) yes
Eu1 . O1 . 2.435(5) yes
Eu1 . O2 . 2.363(5) yes
Eu1 . O3 . 2.372(5) yes
Eu1 . O4 . 2.380(5) yes
Eu1 . O5 . 2.456(6) yes
Eu1 . C11 . 3.429(6) yes
Eu1 . C21 . 3.401(7) yes
Eu1 . C22 . 3.231(7) yes
Eu1 . C23 . 3.348(7) yes
Eu1 . C25 . 3.371(7) yes
Eu1 . C26 . 3.270(7) yes
Pt1 . N9 . 2.002(7) yes
Pt1 . N10 . 2.022(6) yes
Pt1 . O6 . 1.983(4) yes
Pt1 . O7 . 2.007(5) yes
N1 . C1 . 1.481(10) yes
N1 . C8 . 1.504(9) yes
N1 . C11 . 1.469(8) yes
N2 . C2 . 1.510(9) yes
N2 . C3 . 1.482(10) yes
N2 . C21 . 1.491(10) yes
N3 . C4 . 1.523(9) yes
N3 . C5 . 1.475(11) yes
N3 . C23 . 1.483(9) yes
N4 . C6 . 1.512(9) yes
N4 . C7 . 1.480(11) yes
N4 . C25 . 1.465(8) yes
N9 . H91 . 0.950 no
N9 . H92 . 0.950 no
N9 . H93 . 0.950 no
N10 . H101 . 0.956 no
N10 . H102 . 0.958 no
N10 . H103 . 0.948 no
O1 . C12 . 1.259(8) yes
O2 . C22 . 1.248(9) yes
O3 . C24 . 1.250(9) yes
O4 . C26 . 1.272(9) yes
O5 . H53 . 0.955 no
O5 . H54 . 0.953 no
O6 . C16 . 1.293(8) yes
O7 . C19 . 1.290(8) yes
O8 . C19 . 1.240(8) yes
O9 . C22 . 1.242(9) yes
O10 . C24 . 1.247(9) yes
O11 . C26 . 1.221(9) yes
C1 . C2 . 1.482(12) yes
C1 . H11 . 0.950 no
C1 . H12 . 0.950 no
C2 . H21 . 0.950 no
C2 . H22 . 0.950 no
C3 . C4 . 1.496(10) yes
C3 . H31 . 0.950 no
C3 . H32 . 0.950 no
C4 . H41 . 0.950 no
C4 . H42 . 0.950 no
C5 . C6 . 1.533(11) yes
C5 . H51 . 0.950 no
C5 . H52 . 0.950 no
C6 . H61 . 0.950 no
C6 . H62 . 0.950 no
C7 . C8 . 1.494(11) yes
C7 . H71 . 0.950 no
C7 . H72 . 0.950 no
C8 . H81 . 0.950 no
C8 . H82 . 0.950 no
C11 . C12 . 1.523(9) yes
C11 . H111 . 0.950 no
C11 . H112 . 0.950 no
C12 . C13 . 1.434(8) yes
C13 . C14 . 1.391(8) yes
C13 . C18 . 1.411(9) yes
C14 . C15 . 1.399(8) yes
C14 . H141 . 0.950 no
C15 . C16 . 1.422(8) yes
C15 . C19 . 1.505(8) yes
C16 . C17 . 1.420(9) yes
C17 . C18 . 1.367(9) yes
C17 . H171 . 0.950 no
C18 . H181 . 0.950 no
C21 . C22 . 1.533(11) yes
C21 . H211 . 0.950 no
C21 . H212 . 0.950 no
C23 . C24 . 1.502(11) yes
C23 . H231 . 0.950 no
C23 . H232 . 0.950 no
C25 . C26 . 1.538(10) yes
C25 . H251 . 0.950 no
C25 . H252 . 0.950 no
O31 . H311 . 0.950 no
O31 . H312 . 0.950 no
O32 . H321 . 0.950 no
O32 . H322 . 0.950 no
O33 . H331 . 0.950 no
O33 . H332 . 0.951 no
O34 . H341 . 0.950 no
O34 . H342 . 0.950 no
O35 . H351 . 0.950 no
O35 . H352 . 0.950 no
O36 . H361 . 0.934 no
O36 . H362 . 0.966 no
O37 . H371 . 0.971 no
O37 . H372 . 0.957 no
O37 . H371 . 0.971 no
O37 . H373 . 0.950 no
O41 . H411 . 0.950 no
O41 . H412 . 0.950 no
O42 . H421 . 0.950 no
O42 . H422 . 0.950 no
O43 . H431 . 0.948 no
O43 . H432 . 1.005 no
O44 . H441 . 0.950 no
O44 . H442 . 0.950 no
O45 . H451 . 0.950 no
O45 . H452 . 0.950 no
O46 . H461 . 0.951 no
O46 . H462 . 0.950 no
O46 . H461 . 0.951 no
O46 . H463 . 0.957 no
O141 . H1411 . 0.950 no
O141 . H1412 . 0.950 no
O145 . H1451 . 0.950 no
O145 . H1452 . 0.950 no
H462 . H462 4_656 0.713 no

loop_
_geom_hbond_atom_site_label_D
_geom_hbond_site_symmetry_D
_geom_hbond_atom_site_label_H
_geom_hbond_site_symmetry_H
_geom_hbond_atom_site_label_A
_geom_hbond_site_symmetry_A
_geom_hbond_angle_DHA
_geom_hbond_distance_DH
_geom_hbond_distance_HA
_geom_hbond_distance_DA
_geom_hbond_publ_flag
C2 . H21 . C12 . 123 0.95 2.53 3.150(10) yes
C6 . H61 . C24 . 123 0.95 2.53 3.150(10) yes
C8 . H81 . C26 . 124 0.95 2.47 3.104(10) yes
C11 . H112 . O33 5_564 171 0.95 2.52 3.462(10) yes
N9 . H91 . O45 2_666 125 0.95 2.25 2.898(10) yes
N9 . H91 . O145 2_666 166 0.95 2.10 3.031(10) yes
N9 . H92 . O5 2_666 138 0.95 2.24 3.008(10) yes
N10 . H101 . O9 8_545 179 0.96 1.91 2.863(10) yes
N10 . H102 . O37 8_545 151 0.96 2.04 2.916(10) yes
N10 . H103 . O11 2_666 155 0.95 2.19 3.071(10) yes
O5 . H53 . O31 . 179 0.95 1.89 2.841(10) yes
O5 . H54 . O41 . 171 0.95 1.84 2.788(10) yes
O5 . H54 . O141 . 165 0.95 1.88 2.808(10) yes
O31 . H311 . O44 4_656 174 0.95 1.85 2.799(10) yes
O31 . H312 . O32 . 175 0.95 1.91 2.858(10) yes
O32 . H321 . O36 . 160 0.95 1.96 2.869(10) yes
O32 . H322 . O2 . 133 0.95 2.34 3.064(10) yes
O32 . H322 . O9 . 161 0.95 2.05 2.967(10) yes
O32 . H322 . C22 . 161 0.95 2.47 3.383(10) yes
O33 . H331 . O37 . 179 0.95 1.80 2.746(10) yes
O33 . H332 . O32 . 180 0.95 1.78 2.734(10) yes
O34 . H341 . O33 . 168 0.95 1.89 2.826(10) yes
O34 . H342 . O8 7_466 168 0.95 1.86 2.797(10) yes
O35 . H351 . O31 8_555 178 0.95 1.86 2.812(10) yes
O35 . H352 . O34 . 177 0.95 2.13 3.074(10) yes
O36 . H361 . O10 . 178 0.93 2.09 3.020(10) yes
O36 . H362 . O35 . 174 0.97 1.91 2.874(10) yes
O37 . H371 . O8 7_466 179 0.97 2.08 3.049(10) yes
O37 . H372 . O37 4_556 151 0.96 1.81 2.686(10) yes
O37 . H373 . N10 8_555 132 0.95 2.19 2.916(10) yes
O41 . H411 . O42 . 177 0.95 1.77 2.716(10) yes
O41 . H412 . O41 2_676 176 0.95 2.01 2.960(10) yes
O43 . H431 . O44 . 177 0.95 1.79 2.739(10) yes
O43 4_656 H431 . O44 . 122 1.05 1.79 2.510(10) yes
O43 . H432 . O44 4_656 179 1.00 1.51 2.510(10) yes
O44 . H441 . O45 . 171 0.95 1.82 2.762(10) yes
O44 . H442 . O46 . 171 0.95 1.80 2.748(10) yes
O45 . H451 . O10 2_676 178 0.95 1.82 2.769(10) yes
O45 . H451 . C24 2_676 153 0.95 2.56 3.431(10) yes
O45 . H452 . O41 . 177 0.95 1.82 2.765(10) yes
O45 . H452 . O141 . 154 0.95 1.88 2.762(10) yes
O46 . H461 . O7 2_666 174 0.95 1.86 2.809(10) yes
O46 . H461 . C19 2_666 145 0.95 2.56 3.384(10) yes
O46 . H462 . O46 4_656 179 0.95 1.66 2.613(10) yes
O46 . H463 . O34 6_546 170 0.96 1.84 2.784(10) yes
O42 . H421 . O11 2_676 168 0.95 1.92 2.859(10) yes
O42 . H421 . C26 2_676 158 0.95 2.58 3.479(10) yes
O42 . H422 . O43 . 177 0.95 2.03 2.976(10) yes
O42 . H422 . O43 4_656 153 0.95 1.48 2.370(10) yes
O145 . H1451 . O10 2_676 168 0.95 1.83 2.767(10) yes
O145 . H1451 . C24 2_676 154 0.95 2.56 3.442(10) yes
O145 . H1452 . O41 . 142 0.95 1.44 2.263(10) yes
O145 . H1452 . O141 . 167 0.95 1.78 2.713(10) yes
O141 . H1411 . O43 4_656 159 0.95 1.91 2.812(10) yes
